data_1568016
loop_
_publ_author_name
'Luo, Mu-Peng'
'Gu, Yi-Jie'
'Wang, Shou-Guo'

_publ_section_title
;
 Photocatalytic enantioselective Minisci reaction of &#x3b2;-carbolines
 and application to natural product synthesis.
;
_journal_issue 2
_journal_name_full 'Chemical science'
_journal_page_first 251
_journal_page_last 256
_journal_paper_doi 10.1039/d2sc05313f
_journal_volume 14
_journal_year 2023
_chemical_absolute_configuration ad
_chemical_formula_moiety 'C22 H21 N3 O2, 0.311(C H2 Cl2)'
_chemical_formula_sum 'C22.31 H21.62 Cl0.62 N3 O2'
_chemical_formula_weight 385.85
_space_group_crystal_system orthorhombic
_space_group_IT_number 19
_space_group_name_Hall 'P 2ac 2ab'
_space_group_name_H-M_alt 'P 21 21 21'
_atom_sites_solution_hydrogens geom
_atom_sites_solution_primary dual
_audit_creation_date 2022-10-21
_audit_creation_method
;
Olex2 1.5
(compiled 2022.04.07 svn.rca3783a0 for OlexSys, GUI svn.r6498)
;
_audit_update_record
;
2022-10-27 deposited with the CCDC.	2022-11-23 downloaded from the CCDC.
;
_cell_angle_alpha 90
_cell_angle_beta 90
_cell_angle_gamma 90
_cell_formula_units_Z 8
_cell_length_a 14.6467(11)
_cell_length_b 14.7349(12)
_cell_length_c 18.2076(14)
_cell_measurement_reflns_used 9174
_cell_measurement_temperature 100.0(2)
_cell_measurement_theta_max 73.43
_cell_measurement_theta_min 4.22
_cell_volume 3929.5(5)
_computing_cell_refinement 'SAINT V8.40B (?, 2016)'
_computing_data_collection 'Apex3 (Bruker 2018)'
_computing_data_reduction 'SAINT V8.40B (?, 2016)'
_computing_molecular_graphics 'Olex2 1.5 (Dolomanov et al., 2009)'
_computing_publication_material 'Olex2 1.5 (Dolomanov et al., 2009)'
_computing_structure_refinement 'SHELXL 2019/2 (Sheldrick, 2015)'
_computing_structure_solution 'ShelXT 2014'
_diffrn_ambient_temperature 100.0(2)
_diffrn_detector 'Bruker PHOTON III area detector'
_diffrn_detector_area_resol_mean 7.9
_diffrn_detector_type 'CMOS area detector'
_diffrn_measured_fraction_theta_full 0.998
_diffrn_measured_fraction_theta_max 0.997
_diffrn_measurement_device 'three-circle diffractometer'
_diffrn_measurement_device_type 'Bruker D8 VENTURE'
_diffrn_measurement_method '\w and \f scans'
_diffrn_radiation_monochromator 'mirror optics'
_diffrn_radiation_probe x-ray
_diffrn_radiation_type GaK\a
_diffrn_radiation_wavelength 1.34138
_diffrn_reflns_av_R_equivalents 0.0631
_diffrn_reflns_av_unetI/netI 0.0231
_diffrn_reflns_Laue_measured_fraction_full 0.998
_diffrn_reflns_Laue_measured_fraction_max 0.997
_diffrn_reflns_limit_h_max 20
_diffrn_reflns_limit_h_min -19
_diffrn_reflns_limit_k_max 20
_diffrn_reflns_limit_k_min -21
_diffrn_reflns_limit_l_max 26
_diffrn_reflns_limit_l_min -25
_diffrn_reflns_number 171070
_diffrn_reflns_point_group_measured_fraction_full 0.999
_diffrn_reflns_point_group_measured_fraction_max 0.997
_diffrn_reflns_theta_full 53.594
_diffrn_reflns_theta_max 73.647
_diffrn_reflns_theta_min 3.357
_diffrn_source 'microfocus Metaljet'
_diffrn_source_current 3.0
_diffrn_source_power 0.20958
_diffrn_source_type 'Incoatec Metaljet'
_diffrn_source_voltage 69.86
_diffrn_standards_number 0
_exptl_absorpt_coefficient_mu 0.935
_exptl_absorpt_correction_T_max 0.7537
_exptl_absorpt_correction_T_min 0.6450
_exptl_absorpt_correction_type multi-scan
_exptl_absorpt_process_details
;
SADABS-2016/2 (Bruker,2016/2) was used for absorption correction.
wR2(int) was 0.1270 before and 0.0674 after correction.
The Ratio of minimum to maximum transmission is 0.8558.
The \l/2 correction factor is Not present.
;
_exptl_crystal_colour colourless
_exptl_crystal_colour_primary colourless
_exptl_crystal_density_diffrn 1.304
_exptl_crystal_description block
_exptl_crystal_F_000 1625
_exptl_crystal_size_max 0.26
_exptl_crystal_size_mid 0.22
_exptl_crystal_size_min 0.18
_refine_diff_density_max 0.296
_refine_diff_density_min -0.376
_refine_diff_density_rms 0.043
_refine_ls_abs_structure_details
;
 Flack x determined using 4839 quotients [(I+)-(I-)]/[(I+)+(I-)]
 (Parsons, Flack and Wagner, Acta Cryst. B69 (2013) 249-259).
;
_refine_ls_abs_structure_Flack 0.025(3)
_refine_ls_extinction_method none
_refine_ls_goodness_of_fit_ref 1.045
_refine_ls_hydrogen_treatment constr
_refine_ls_matrix_type full
_refine_ls_number_parameters 543
_refine_ls_number_reflns 12007
_refine_ls_number_restraints 15
_refine_ls_restrained_S_all 1.045
_refine_ls_R_factor_all 0.0385
_refine_ls_R_factor_gt 0.0364
_refine_ls_shift/su_max 0.000
_refine_ls_shift/su_mean 0.000
_refine_ls_structure_factor_coef Fsqd
_refine_ls_weighting_details 'w=1/[\s^2^(Fo^2^)+(0.0661P)^2^+0.5588P] where P=(Fo^2^+2Fc^2^)/3'
_refine_ls_weighting_scheme calc
_refine_ls_wR_factor_gt 0.1036
_refine_ls_wR_factor_ref 0.1048
_reflns_Friedel_coverage 0.822
_reflns_Friedel_fraction_full 1.000
_reflns_Friedel_fraction_max 0.996
_reflns_number_gt 11351
_reflns_number_total 12007
_reflns_threshold_expression 'I > 2\s(I)'
_cod_data_source_file d2sc05313f2.cif
_cod_data_source_block cxy5030_0m
_cod_depositor_comments 'Adding full bibliography for 1568016.cif.'
_cod_database_code 1568016
_shelx_shelxl_version_number 2019/2
_shelx_space_group_comment
;
The symmetry employed for this shelxl refinement is uniquely defined
by the following loop, which should always be used as a source of
symmetry information in preference to the above space-group names.
They are only intended as comments.
;
_shelx_estimated_absorpt_t_max 0.850
_shelx_estimated_absorpt_t_min 0.793
_olex2_refinement_description
;
1. Fixed Uiso
 At 1.2 times of:
  All C(H) groups, All C(H,H) groups, All N(H) groups, All N(H,H) groups
 At 1.5 times of:
  All C(H,H,H) groups
2. Restrained distances
 C38-C25 = C38A-C25A
 1.54 with sigma of 0.02
 N4-C25 \\sim N4-C25A
 with sigma of 0.02
3. Uiso/Uaniso restraints and constraints
Uanis(C25A) \\sim Ueq, Uanis(C38A) \\sim Ueq: with sigma of 0.01 and sigma for
terminal atoms of 0.02
Uanis(C25) = Uanis(C25A)
Uanis(C39) = Uanis(C39A)
Uanis(C38) = Uanis(C38A)
Uanis(C42A) = Uanis(C42)
Uanis(C44A) = Uanis(C44)
Uanis(C43A) = Uanis(C43)
Uanis(C40) = Uanis(C40A)
Uanis(C41) = Uanis(C41A)
4. Others
 Sof(H4B)=Sof(C38A)=Sof(H38C)=Sof(H38D)=Sof(C39A)=Sof(C40A)=Sof(H40A)=
 Sof(C41A)=Sof(H41A)=Sof(C42A)=Sof(H42A)=Sof(C43A)=Sof(H43A)=Sof(C44A)=
 Sof(H44A)=Sof(C25A)=Sof(H25A)=1-FVAR(1)
 Sof(H4A)=Sof(C42)=Sof(H42)=Sof(C41)=Sof(H41)=Sof(C40)=Sof(H40)=Sof(C39)=
 Sof(C38)=Sof(H38A)=Sof(H38B)=Sof(C25)=Sof(H25)=Sof(C43)=Sof(H43)=Sof(C44)=
 Sof(H44)=Sof(Cl1)=Sof(Cl2)=Sof(C1)=Sof(H1A)=Sof(H1B)=FVAR(1)
5.a Ternary CH refined with riding coordinates:
 C3(H3A), C25(H25), C25A(H25A)
5.b Secondary CH2 refined with riding coordinates:
 C16(H16A,H16B), C38(H38A,H38B), C1(H1A,H1B), C38A(H38C,H38D)
5.c Aromatic/amide H refined with riding coordinates:
 N3(H3), N1(H1), C20(H20), C19(H19), C18(H18), C11(H11), C21(H21), C22(H22),
 C5(H5), C6(H6A), C15(H15), C14(H14), N4(H4A), N4(H4B), N6(H6), C42(H42),
 C41(H41), C40(H40), C33(H33), C36(H36), C37(H37), C27(H27), C28(H28), C43(H43),
  C44(H44), C40A(H40A), C41A(H41A), C42A(H42A), C43A(H43A), C44A(H44A)
5.d Idealised Me refined as rotating group:
 C13(H13A,H13B,H13C), C23(H23A,H23B,H23C), C35(H35A,H35B,H35C), C45(H45A,H45B,
 H45C)
;
_olex2_submission_special_instructions 'No special instructions were received'

loop_
_space_group_symop_operation_xyz
'x, y, z'
'-x+1/2, -y, z+1/2'
'x+1/2, -y+1/2, -z'
'-x, y+1/2, -z+1/2'

loop_
_atom_site_label
_atom_site_type_symbol
_atom_site_fract_x
_atom_site_fract_y
_atom_site_fract_z
_atom_site_U_iso_or_equiv
_atom_site_adp_type
_atom_site_occupancy
_atom_site_site_symmetry_order
_atom_site_calc_flag
_atom_site_refinement_flags_posn
_atom_site_refinement_flags_adp
_atom_site_refinement_flags_occupancy
_atom_site_disorder_assembly
_atom_site_disorder_group
O2 O 0.93854(10) -0.00290(9) 0.70737(7) 0.0286(3) Uani 1 1 d . . . . .
O1 O 0.63910(9) 0.52492(11) 0.52325(8) 0.0355(3) Uani 1 1 d . . . . .
N3 N 0.86273(9) 0.35135(9) 0.62973(7) 0.0200(2) Uani 1 1 d . . . . .
H3 H 0.853905 0.402241 0.654006 0.024 Uiso 1 1 calc R U . . .
N1 N 0.77199(9) 0.54979(10) 0.46218(7) 0.0211(2) Uani 1 1 d . . . . .
H1 H 0.797705 0.573423 0.422911 0.025 Uiso 1 1 calc R U . . .
N2 N 0.84778(10) 0.37972(10) 0.42858(7) 0.0235(3) Uani 1 1 d . . . . .
C20 C 0.90304(14) 0.83483(14) 0.57710(13) 0.0362(4) Uani 1 1 d . . . . .
H20 H 0.896533 0.897092 0.589582 0.043 Uiso 1 1 calc R U . . .
C19 C 0.89563(14) 0.76854(15) 0.63087(12) 0.0361(4) Uani 1 1 d . . . . .
H19 H 0.885681 0.785548 0.680561 0.043 Uiso 1 1 calc R U . . .
C18 C 0.90272(13) 0.67726(13) 0.61227(10) 0.0302(3) Uani 1 1 d . . . . .
H18 H 0.896794 0.632263 0.649329 0.036 Uiso 1 1 calc R U . . .
C17 C 0.91850(10) 0.65108(12) 0.53953(9) 0.0225(3) Uani 1 1 d . . . . .
C16 C 0.92377(10) 0.55203(11) 0.51926(9) 0.0228(3) Uani 1 1 d . . . . .
H16A H 0.962594 0.520284 0.555614 0.027 Uiso 1 1 calc R U . . .
H16B H 0.953583 0.546348 0.470681 0.027 Uiso 1 1 calc R U . . .
C3 C 0.82961(10) 0.50470(11) 0.51622(8) 0.0195(3) Uani 1 1 d . . . . .
H3A H 0.800004 0.510075 0.565514 0.023 Uiso 1 1 calc R U . . .
C4 C 0.84370(10) 0.40502(11) 0.49924(8) 0.0192(3) Uani 1 1 d . . . . .
C8 C 0.85966(10) 0.34104(10) 0.55440(8) 0.0184(3) Uani 1 1 d . . . . .
C7 C 0.87889(10) 0.24968(10) 0.53596(8) 0.0190(3) Uani 1 1 d . . . . .
C10 C 0.89225(10) 0.20208(11) 0.60417(8) 0.0187(3) Uani 1 1 d . . . . .
C11 C 0.91132(11) 0.11172(11) 0.62113(9) 0.0216(3) Uani 1 1 d . . . . .
H11 H 0.918436 0.067753 0.583396 0.026 Uiso 1 1 calc R U . . .
C12 C 0.91966(11) 0.08763(11) 0.69467(9) 0.0214(3) Uani 1 1 d . . . . .
C13 C 0.95398(14) -0.03050(13) 0.78108(10) 0.0305(4) Uani 1 1 d . . . . .
H13A H 1.005852 0.003253 0.801318 0.046 Uiso 1 1 calc R U . . .
H13B H 0.967389 -0.095642 0.782276 0.046 Uiso 1 1 calc R U . . .
H13C H 0.899344 -0.018155 0.810505 0.046 Uiso 1 1 calc R U . . .
C9 C 0.88222(10) 0.26724(10) 0.66048(8) 0.0186(2) Uani 1 1 d . . . . .
C2 C 0.68091(11) 0.55665(13) 0.47007(10) 0.0267(3) Uani 1 1 d . . . . .
C23 C 0.63229(12) 0.60681(17) 0.40933(11) 0.0376(5) Uani 1 1 d . . . . .
H23A H 0.582127 0.569387 0.390593 0.056 Uiso 1 1 calc R U . . .
H23B H 0.675372 0.619624 0.369471 0.056 Uiso 1 1 calc R U . . .
H23C H 0.607806 0.664011 0.428470 0.056 Uiso 1 1 calc R U . . .
C21 C 0.91999(16) 0.80964(14) 0.50515(12) 0.0374(4) Uani 1 1 d . . . . .
H21 H 0.925977 0.854858 0.468268 0.045 Uiso 1 1 calc R U . . .
C22 C 0.92831(13) 0.71828(13) 0.48653(10) 0.0309(4) Uani 1 1 d . . . . .
H22 H 0.940812 0.701755 0.437115 0.037 Uiso 1 1 calc R U . . .
C5 C 0.86713(13) 0.29270(13) 0.41096(9) 0.0270(3) Uani 1 1 d . . . . .
H5 H 0.869722 0.276893 0.360419 0.032 Uiso 1 1 calc R U . . .
C6 C 0.88338(12) 0.22540(12) 0.46219(9) 0.0249(3) Uani 1 1 d . . . . .
H6A H 0.897055 0.165003 0.447631 0.030 Uiso 1 1 calc R U . . .
C15 C 0.89303(11) 0.24311(11) 0.73394(8) 0.0217(3) Uani 1 1 d . . . . .
H15 H 0.887839 0.287242 0.771741 0.026 Uiso 1 1 calc R U . . .
C14 C 0.91160(11) 0.15282(11) 0.75063(9) 0.0221(3) Uani 1 1 d . . . . .
H14 H 0.918920 0.135051 0.800433 0.026 Uiso 1 1 calc R U . . .
O3 O 0.80181(10) 0.51035(9) 0.70459(7) 0.0303(3) Uani 1 1 d . . . . .
O4 O 0.64419(11) 0.04409(11) 0.45965(9) 0.0398(3) Uani 1 1 d . . . . .
N5 N 0.65923(10) 0.34741(13) 0.81333(8) 0.0291(3) Uani 1 1 d . . . . .
N4 N 0.69300(10) 0.53907(11) 0.78954(8) 0.0271(3) Uani 1 1 d D . . . .
H4A H 0.679233 0.564586 0.831808 0.033 Uiso 0.6228(16) 1 calc R U P A 1
H4B H 0.679878 0.567090 0.830892 0.033 Uiso 0.3772(16) 1 calc R U P A 2
N6 N 0.62106(9) 0.36574(10) 0.61288(7) 0.0228(3) Uani 1 1 d . . . . .
H6 H 0.609977 0.421701 0.598546 0.027 Uiso 1 1 calc R U . . .
C42 C 0.2887(3) 0.4320(4) 0.6738(3) 0.0503(10) Uani 0.6228(16) 1 d . . P A 1
H42 H 0.233458 0.415110 0.650172 0.060 Uiso 0.6228(16) 1 calc R U P A 1
C41 C 0.3043(3) 0.4097(3) 0.7468(3) 0.0482(8) Uani 0.6228(16) 1 d . . P A 1
H41 H 0.259365 0.376566 0.773164 0.058 Uiso 0.6228(16) 1 calc R U P A 1
C40 C 0.3847(2) 0.4351(3) 0.78222(19) 0.0362(5) Uani 0.6228(16) 1 d . . P A 1
H40 H 0.394264 0.418674 0.832084 0.043 Uiso 0.6228(16) 1 calc R U P A 1
C39 C 0.45099(19) 0.4844(2) 0.74499(17) 0.0260(5) Uani 0.6228(16) 1 d . . P A 1
C38 C 0.5316(10) 0.5175(7) 0.7850(6) 0.0368(18) Uani 0.6228(16) 1 d D . P A 1
H38A H 0.529930 0.493583 0.835768 0.044 Uiso 0.6228(16) 1 calc R U P A 1
H38B H 0.528788 0.584561 0.787896 0.044 Uiso 0.6228(16) 1 calc R U P A 1
C25 C 0.6229(13) 0.490(3) 0.7490(18) 0.0297(16) Uani 0.6228(16) 1 d D . P A 1
H25 H 0.623017 0.511424 0.696931 0.036 Uiso 0.6228(16) 1 calc R U P A 1
C26 C 0.64057(11) 0.38836(13) 0.74935(9) 0.0247(3) Uani 1 1 d . . . . .
C30 C 0.63698(10) 0.33781(12) 0.68426(8) 0.0219(3) Uani 1 1 d . . . . .
C29 C 0.65066(10) 0.24264(12) 0.68540(9) 0.0230(3) Uani 1 1 d . . . . .
C32 C 0.64313(10) 0.21190(12) 0.61024(9) 0.0231(3) Uani 1 1 d . . . . .
C33 C 0.65000(12) 0.12656(13) 0.57674(10) 0.0276(3) Uani 1 1 d . . . . .
H33 H 0.661824 0.073480 0.604794 0.033 Uiso 1 1 calc R U . . .
C34 C 0.63892(12) 0.12235(13) 0.50110(11) 0.0301(3) Uani 1 1 d . . . . .
C35 C 0.66907(18) -0.03576(17) 0.49699(15) 0.0463(5) Uani 1 1 d . . . . .
H35A H 0.727700 -0.026500 0.521812 0.069 Uiso 1 1 calc R U . . .
H35B H 0.674671 -0.085713 0.461734 0.069 Uiso 1 1 calc R U . . .
H35C H 0.622165 -0.050700 0.533417 0.069 Uiso 1 1 calc R U . . .
C36 C 0.62030(12) 0.20085(15) 0.45927(10) 0.0303(4) Uani 1 1 d . . . . .
H36 H 0.612090 0.195504 0.407693 0.036 Uiso 1 1 calc R U . . .
C37 C 0.61379(11) 0.28485(13) 0.49165(9) 0.0264(3) Uani 1 1 d . . . . .
H37 H 0.601674 0.337612 0.463285 0.032 Uiso 1 1 calc R U . . .
C31 C 0.62566(10) 0.29008(12) 0.56799(8) 0.0224(3) Uani 1 1 d . . . . .
C27 C 0.67372(12) 0.25638(14) 0.81402(9) 0.0304(4) Uani 1 1 d . . . . .
H27 H 0.687495 0.228632 0.859800 0.037 Uiso 1 1 calc R U . . .
C28 C 0.66977(12) 0.20135(14) 0.75257(9) 0.0280(3) Uani 1 1 d . . . . .
H28 H 0.679711 0.137782 0.755992 0.034 Uiso 1 1 calc R U . . .
C43 C 0.3551(2) 0.4790(2) 0.63672(19) 0.0357(6) Uani 0.6228(16) 1 d . . P A 1
H43 H 0.346068 0.493569 0.586416 0.043 Uiso 0.6228(16) 1 calc R U P A 1
C44 C 0.4360(2) 0.5060(2) 0.67142(17) 0.0303(5) Uani 0.6228(16) 1 d . . P A 1
H44 H 0.480753 0.539099 0.644788 0.036 Uiso 0.6228(16) 1 calc R U P A 1
C24 C 0.77768(12) 0.54594(12) 0.76329(9) 0.0253(3) Uani 1 1 d . . . . .
C45 C 0.84241(13) 0.60256(15) 0.80841(10) 0.0331(4) Uani 1 1 d . . . . .
H45A H 0.894544 0.565293 0.823536 0.050 Uiso 1 1 calc R U . . .
H45B H 0.810681 0.625329 0.852062 0.050 Uiso 1 1 calc R U . . .
H45C H 0.864128 0.653886 0.778968 0.050 Uiso 1 1 calc R U . . .
Cl1 Cl 0.32637(5) 0.26018(5) 0.93866(4) 0.03458(17) Uani 0.6228(16) 1 d . . P A 1
Cl2 Cl 0.44368(6) 0.20466(7) 0.81706(5) 0.0423(2) Uani 0.6228(16) 1 d . . P A 1
C1 C 0.3370(2) 0.1902(3) 0.8611(2) 0.0407(8) Uani 0.6228(16) 1 d . . P A 1
H1A H 0.287466 0.204521 0.825942 0.049 Uiso 0.6228(16) 1 calc R U P A 1
H1B H 0.330184 0.126012 0.876091 0.049 Uiso 0.6228(16) 1 calc R U P A 1
C38A C 0.5296(17) 0.4978(14) 0.7966(11) 0.0368(18) Uani 0.3772(16) 1 d D U P A 2
H38C H 0.514700 0.563219 0.799049 0.044 Uiso 0.3772(16) 1 calc R U P A 2
H38D H 0.540471 0.476932 0.847550 0.044 Uiso 0.3772(16) 1 calc R U P A 2
C39A C 0.4420(3) 0.4458(4) 0.7661(3) 0.0260(5) Uani 0.3772(16) 1 d . . P A 2
C40A C 0.4090(4) 0.3684(4) 0.8032(3) 0.0362(5) Uani 0.3772(16) 1 d . . P A 2
H40A H 0.440893 0.346133 0.844952 0.043 Uiso 0.3772(16) 1 calc R U P A 2
C41A C 0.3300(5) 0.3241(5) 0.7794(4) 0.0482(8) Uani 0.3772(16) 1 d . . P A 2
H41A H 0.308194 0.271554 0.804073 0.058 Uiso 0.3772(16) 1 calc R U P A 2
C42A C 0.2842(4) 0.3586(6) 0.7188(4) 0.0503(10) Uani 0.3772(16) 1 d . . P A 2
H42A H 0.228759 0.330800 0.703756 0.060 Uiso 0.3772(16) 1 calc R U P A 2
C43A C 0.3160(5) 0.4304(5) 0.6805(4) 0.0357(6) Uani 0.3772(16) 1 d . . P A 2
H43A H 0.284404 0.451121 0.638144 0.043 Uiso 0.3772(16) 1 calc R U P A 2
C44A C 0.3976(3) 0.4753(4) 0.7043(3) 0.0303(5) Uani 0.3772(16) 1 d . . P A 2
H44A H 0.420859 0.525375 0.677239 0.036 Uiso 0.3772(16) 1 calc R U P A 2
C25A C 0.621(2) 0.487(5) 0.753(3) 0.0297(16) Uani 0.3772(16) 1 d D U P A 2
H25A H 0.612332 0.511425 0.702275 0.036 Uiso 0.3772(16) 1 calc R U P A 2

loop_
_atom_site_aniso_label
_atom_site_aniso_U_11
_atom_site_aniso_U_22
_atom_site_aniso_U_33
_atom_site_aniso_U_23
_atom_site_aniso_U_13
_atom_site_aniso_U_12
O2 0.0413(7) 0.0220(6) 0.0226(6) 0.0031(4) -0.0056(5) 0.0045(5)
O1 0.0245(5) 0.0486(8) 0.0335(7) 0.0185(6) 0.0032(5) 0.0006(5)
N3 0.0256(6) 0.0209(6) 0.0136(5) -0.0007(4) -0.0006(4) 0.0031(5)
N1 0.0199(5) 0.0270(6) 0.0163(5) 0.0059(5) -0.0011(4) 0.0024(5)
N2 0.0291(6) 0.0270(7) 0.0142(5) 0.0014(5) -0.0031(5) 0.0010(5)
C20 0.0342(8) 0.0273(9) 0.0470(11) -0.0050(8) -0.0044(8) -0.0072(7)
C19 0.0387(9) 0.0372(10) 0.0325(9) -0.0075(8) 0.0051(7) -0.0049(8)
C18 0.0347(8) 0.0328(9) 0.0232(7) 0.0002(6) 0.0042(6) -0.0017(7)
C17 0.0200(6) 0.0264(7) 0.0209(7) 0.0017(6) -0.0029(5) -0.0020(5)
C16 0.0208(6) 0.0255(7) 0.0222(7) 0.0009(6) -0.0020(5) 0.0005(5)
C3 0.0202(6) 0.0220(6) 0.0162(6) 0.0025(5) -0.0018(5) 0.0022(5)
C4 0.0193(6) 0.0229(6) 0.0156(6) 0.0008(5) -0.0020(5) 0.0008(5)
C8 0.0188(5) 0.0225(7) 0.0138(6) -0.0001(5) -0.0013(4) 0.0011(5)
C7 0.0214(6) 0.0210(6) 0.0144(6) -0.0001(5) -0.0029(5) 0.0011(5)
C10 0.0194(6) 0.0221(6) 0.0145(6) -0.0003(5) -0.0019(4) 0.0007(5)
C11 0.0261(6) 0.0208(7) 0.0178(6) -0.0015(5) -0.0034(5) 0.0010(5)
C12 0.0232(6) 0.0209(7) 0.0201(7) 0.0022(5) -0.0026(5) 0.0009(5)
C13 0.0385(9) 0.0284(8) 0.0246(8) 0.0083(6) -0.0049(7) 0.0010(7)
C9 0.0198(6) 0.0209(6) 0.0151(6) 0.0001(5) -0.0003(5) 0.0017(5)
C2 0.0223(7) 0.0327(8) 0.0252(7) 0.0085(6) -0.0023(6) 0.0015(6)
C23 0.0241(7) 0.0581(13) 0.0306(9) 0.0188(9) -0.0013(7) 0.0091(8)
C21 0.0479(10) 0.0290(9) 0.0353(10) 0.0072(7) -0.0089(8) -0.0130(8)
C22 0.0399(9) 0.0317(9) 0.0211(7) 0.0029(6) -0.0043(6) -0.0113(7)
C5 0.0373(8) 0.0300(8) 0.0137(6) -0.0010(6) -0.0034(6) 0.0022(7)
C6 0.0333(7) 0.0256(7) 0.0156(6) -0.0029(5) -0.0038(6) 0.0032(6)
C15 0.0258(6) 0.0249(7) 0.0143(6) -0.0012(5) 0.0006(5) 0.0025(5)
C14 0.0250(6) 0.0257(7) 0.0155(6) 0.0020(5) 0.0001(5) 0.0029(5)
O3 0.0428(7) 0.0292(6) 0.0189(5) -0.0009(5) 0.0107(5) 0.0078(5)
O4 0.0456(8) 0.0369(8) 0.0370(7) -0.0133(6) 0.0007(6) -0.0060(6)
N5 0.0248(6) 0.0486(9) 0.0140(6) 0.0006(6) -0.0006(5) 0.0018(6)
N4 0.0293(7) 0.0375(8) 0.0145(5) -0.0055(5) 0.0007(5) 0.0078(6)
N6 0.0254(6) 0.0301(7) 0.0127(5) -0.0008(5) -0.0011(4) 0.0016(5)
C42 0.0285(14) 0.065(2) 0.057(2) -0.0232(17) -0.0156(15) 0.0034(16)
C41 0.0407(15) 0.0543(19) 0.0497(18) -0.0113(16) -0.0014(13) -0.0159(14)
C40 0.0315(12) 0.0450(15) 0.0322(13) -0.0055(11) -0.0008(10) -0.0039(10)
C39 0.0245(10) 0.0294(15) 0.0241(13) -0.0084(9) -0.0048(9) 0.0079(11)
C38 0.0258(10) 0.059(5) 0.026(4) -0.020(3) -0.009(2) 0.015(3)
C25 0.0282(10) 0.045(2) 0.016(3) -0.009(3) -0.0050(11) 0.0125(9)
C26 0.0206(6) 0.0401(9) 0.0135(6) -0.0024(6) -0.0005(5) 0.0019(6)
C30 0.0187(6) 0.0337(8) 0.0134(6) -0.0001(5) -0.0001(5) -0.0010(5)
C29 0.0195(6) 0.0321(8) 0.0175(6) 0.0029(6) 0.0004(5) -0.0050(5)
C32 0.0198(6) 0.0305(8) 0.0189(6) 0.0006(6) 0.0015(5) -0.0053(5)
C33 0.0255(7) 0.0301(8) 0.0273(8) -0.0003(6) 0.0006(6) -0.0070(6)
C34 0.0259(7) 0.0348(9) 0.0294(8) -0.0090(7) 0.0023(6) -0.0065(6)
C35 0.0486(12) 0.0365(11) 0.0537(14) -0.0111(10) 0.0043(10) -0.0047(9)
C36 0.0287(7) 0.0426(10) 0.0197(7) -0.0068(7) 0.0013(6) -0.0037(7)
C37 0.0263(7) 0.0378(9) 0.0151(6) -0.0013(6) -0.0002(5) -0.0010(6)
C31 0.0195(6) 0.0324(8) 0.0153(6) -0.0026(6) 0.0008(5) -0.0013(5)
C27 0.0284(7) 0.0464(10) 0.0164(7) 0.0073(7) -0.0001(6) -0.0024(7)
C28 0.0262(7) 0.0371(9) 0.0208(7) 0.0074(7) 0.0007(6) -0.0053(6)
C43 0.0310(13) 0.0420(15) 0.0341(13) -0.0170(10) -0.0151(10) 0.0137(11)
C44 0.0290(11) 0.0342(12) 0.0278(12) -0.0090(9) -0.0067(8) 0.0082(9)
C24 0.0327(8) 0.0275(8) 0.0158(6) 0.0008(6) 0.0032(6) 0.0080(6)
C45 0.0325(8) 0.0431(10) 0.0238(8) -0.0047(7) 0.0062(6) -0.0016(7)
Cl1 0.0356(3) 0.0342(3) 0.0339(3) -0.0059(3) 0.0001(3) -0.0016(3)
Cl2 0.0414(4) 0.0465(4) 0.0390(4) -0.0113(3) 0.0081(3) -0.0132(3)
C1 0.0379(15) 0.0454(19) 0.0389(17) -0.0141(14) 0.0061(13) -0.0156(14)
C38A 0.0258(10) 0.059(5) 0.026(4) -0.020(3) -0.009(2) 0.015(3)
C39A 0.0245(10) 0.0294(15) 0.0241(13) -0.0084(9) -0.0048(9) 0.0079(11)
C40A 0.0315(12) 0.0450(15) 0.0322(13) -0.0055(11) -0.0008(10) -0.0039(10)
C41A 0.0407(15) 0.0543(19) 0.0497(18) -0.0113(16) -0.0014(13) -0.0159(14)
C42A 0.0285(14) 0.065(2) 0.057(2) -0.0232(17) -0.0156(15) 0.0034(16)
C43A 0.0310(13) 0.0420(15) 0.0341(13) -0.0170(10) -0.0151(10) 0.0137(11)
C44A 0.0290(11) 0.0342(12) 0.0278(12) -0.0090(9) -0.0067(8) 0.0082(9)
C25A 0.0282(10) 0.045(2) 0.016(3) -0.009(3) -0.0050(11) 0.0125(9)

loop_
_atom_type_symbol
_atom_type_description
_atom_type_scat_dispersion_real
_atom_type_scat_dispersion_imag
_atom_type_scat_source
C C 0.0137 0.0067 'International Tables Vol C Tables 4.2.6.8 and 6.1.1.4'
H H 0.0000 0.0000 'International Tables Vol C Tables 4.2.6.8 and 6.1.1.4'
Cl Cl 0.3281 0.5435 'International Tables Vol C Tables 4.2.6.8 and 6.1.1.4'
N N 0.0241 0.0134 'International Tables Vol C Tables 4.2.6.8 and 6.1.1.4'
O O 0.0389 0.0241 'International Tables Vol C Tables 4.2.6.8 and 6.1.1.4'

loop_
_geom_angle_atom_site_label_1
_geom_angle_atom_site_label_2
_geom_angle_atom_site_label_3
_geom_angle
_geom_angle_site_symmetry_1
_geom_angle_site_symmetry_3
_geom_angle_publ_flag
C12 O2 C13 117.80(14) . . ?
C8 N3 H3 126.0 . . ?
C8 N3 C9 107.99(12) . . ?
C9 N3 H3 126.0 . . ?
C3 N1 H1 118.8 . . ?
C2 N1 H1 118.8 . . ?
C2 N1 C3 122.46(14) . . ?
C4 N2 C5 120.06(14) . . ?
C19 C20 H20 120.2 . . ?
C21 C20 H20 120.2 . . ?
C21 C20 C19 119.56(19) . . ?
C20 C19 H19 119.9 . . ?
C20 C19 C18 120.21(19) . . ?
C18 C19 H19 119.9 . . ?
C19 C18 H18 119.7 . . ?
C19 C18 C17 120.64(18) . . ?
C17 C18 H18 119.7 . . ?
C18 C17 C16 120.49(15) . . ?
C22 C17 C18 118.55(17) . . ?
C22 C17 C16 120.96(16) . . ?
C17 C16 H16A 108.9 . . ?
C17 C16 H16B 108.9 . . ?
C17 C16 C3 113.56(13) . . ?
H16A C16 H16B 107.7 . . ?
C3 C16 H16A 108.9 . . ?
C3 C16 H16B 108.9 . . ?
N1 C3 C16 109.59(12) . . ?
N1 C3 H3A 108.6 . . ?
N1 C3 C4 112.54(13) . . ?
C16 C3 H3A 108.6 . . ?
C4 C3 C16 108.85(12) . . ?
C4 C3 H3A 108.6 . . ?
N2 C4 C3 118.12(13) . . ?
N2 C4 C8 119.64(14) . . ?
C8 C4 C3 122.03(13) . . ?
N3 C8 C4 130.19(14) . . ?
N3 C8 C7 109.49(13) . . ?
C4 C8 C7 120.29(13) . . ?
C8 C7 C10 106.60(13) . . ?
C6 C7 C8 118.87(14) . . ?
C6 C7 C10 134.51(15) . . ?
C11 C10 C7 133.09(14) . . ?
C11 C10 C9 120.60(13) . . ?
C9 C10 C7 106.31(13) . . ?
C10 C11 H11 120.8 . . ?
C12 C11 C10 118.32(14) . . ?
C12 C11 H11 120.8 . . ?
O2 C12 C11 115.16(14) . . ?
O2 C12 C14 123.74(14) . . ?
C11 C12 C14 121.08(15) . . ?
O2 C13 H13A 109.5 . . ?
O2 C13 H13B 109.5 . . ?
O2 C13 H13C 109.5 . . ?
H13A C13 H13B 109.5 . . ?
H13A C13 H13C 109.5 . . ?
H13B C13 H13C 109.5 . . ?
N3 C9 C10 109.58(12) . . ?
N3 C9 C15 129.64(14) . . ?
C15 C9 C10 120.77(14) . . ?
O1 C2 N1 123.07(16) . . ?
O1 C2 C23 121.68(15) . . ?
N1 C2 C23 115.24(15) . . ?
C2 C23 H23A 109.5 . . ?
C2 C23 H23B 109.5 . . ?
C2 C23 H23C 109.5 . . ?
H23A C23 H23B 109.5 . . ?
H23A C23 H23C 109.5 . . ?
H23B C23 H23C 109.5 . . ?
C20 C21 H21 119.8 . . ?
C20 C21 C22 120.32(18) . . ?
C22 C21 H21 119.8 . . ?
C17 C22 C21 120.68(18) . . ?
C17 C22 H22 119.7 . . ?
C21 C22 H22 119.7 . . ?
N2 C5 H5 118.1 . . ?
N2 C5 C6 123.81(15) . . ?
C6 C5 H5 118.1 . . ?
C7 C6 H6A 121.3 . . ?
C5 C6 C7 117.31(16) . . ?
C5 C6 H6A 121.3 . . ?
C9 C15 H15 120.8 . . ?
C14 C15 C9 118.42(14) . . ?
C14 C15 H15 120.8 . . ?
C12 C14 H14 119.6 . . ?
C15 C14 C12 120.78(14) . . ?
C15 C14 H14 119.6 . . ?
C34 O4 C35 116.68(18) . . ?
C26 N5 C27 118.99(16) . . ?
C25 N4 H4A 119.6 . . ?
C24 N4 H4A 119.6 . . ?
C24 N4 H4B 118.3 . . ?
C24 N4 C25 120.7(8) . . ?
C24 N4 C25A 123.4(13) . . ?
C25A N4 H4B 118.3 . . ?
C30 N6 H6 126.1 . . ?
C30 N6 C31 107.88(14) . . ?
C31 N6 H6 126.1 . . ?
C41 C42 H42 120.9 . . ?
C43 C42 H42 120.9 . . ?
C43 C42 C41 118.3(4) . . ?
C42 C41 H41 119.4 . . ?
C42 C41 C40 121.2(4) . . ?
C40 C41 H41 119.4 . . ?
C41 C40 H40 119.8 . . ?
C39 C40 C41 120.3(3) . . ?
C39 C40 H40 119.8 . . ?
C40 C39 C38 119.5(5) . . ?
C40 C39 C44 118.6(3) . . ?
C44 C39 C38 121.8(5) . . ?
C39 C38 H38A 108.9 . . ?
C39 C38 H38B 108.9 . . ?
C39 C38 C25 113.4(9) . . ?
H38A C38 H38B 107.7 . . ?
C25 C38 H38A 108.9 . . ?
C25 C38 H38B 108.9 . . ?
N4 C25 C38 105.2(13) . . ?
N4 C25 H25 108.6 . . ?
N4 C25 C26 112(3) . . ?
C38 C25 H25 108.6 . . ?
C26 C25 C38 114(2) . . ?
C26 C25 H25 108.6 . . ?
N5 C26 C25 118.8(13) . . ?
N5 C26 C30 120.25(17) . . ?
N5 C26 C25A 116(2) . . ?
C30 C26 C25 120.9(13) . . ?
C30 C26 C25A 124(2) . . ?
N6 C30 C26 130.03(16) . . ?
N6 C30 C29 109.40(14) . . ?
C26 C30 C29 120.57(15) . . ?
C30 C29 C32 106.59(14) . . ?
C28 C29 C30 118.24(16) . . ?
C28 C29 C32 135.14(17) . . ?
C33 C32 C29 133.45(17) . . ?
C33 C32 C31 120.61(15) . . ?
C31 C32 C29 105.94(15) . . ?
C32 C33 H33 121.2 . . ?
C34 C33 C32 117.62(17) . . ?
C34 C33 H33 121.2 . . ?
O4 C34 C33 124.97(19) . . ?
O4 C34 C36 113.61(17) . . ?
C33 C34 C36 121.42(17) . . ?
O4 C35 H35A 109.5 . . ?
O4 C35 H35B 109.5 . . ?
O4 C35 H35C 109.5 . . ?
H35A C35 H35B 109.5 . . ?
H35A C35 H35C 109.5 . . ?
H35B C35 H35C 109.5 . . ?
C34 C36 H36 119.3 . . ?
C37 C36 C34 121.33(16) . . ?
C37 C36 H36 119.3 . . ?
C36 C37 H37 121.1 . . ?
C36 C37 C31 117.76(17) . . ?
C31 C37 H37 121.1 . . ?
N6 C31 C32 110.18(14) . . ?
N6 C31 C37 128.56(17) . . ?
C37 C31 C32 121.25(16) . . ?
N5 C27 H27 117.8 . . ?
N5 C27 C28 124.39(16) . . ?
C28 C27 H27 117.8 . . ?
C29 C28 H28 121.2 . . ?
C27 C28 C29 117.53(18) . . ?
C27 C28 H28 121.2 . . ?
C42 C43 H43 119.3 . . ?
C42 C43 C44 121.4(4) . . ?
C44 C43 H43 119.3 . . ?
C39 C44 C43 120.1(3) . . ?
C39 C44 H44 119.9 . . ?
C43 C44 H44 119.9 . . ?
O3 C24 N4 122.77(18) . . ?
O3 C24 C45 121.60(16) . . ?
N4 C24 C45 115.60(14) . . ?
C24 C45 H45A 109.5 . . ?
C24 C45 H45B 109.5 . . ?
C24 C45 H45C 109.5 . . ?
H45A C45 H45B 109.5 . . ?
H45A C45 H45C 109.5 . . ?
H45B C45 H45C 109.5 . . ?
Cl1 C1 Cl2 111.86(18) . . ?
Cl1 C1 H1A 109.2 . . ?
Cl1 C1 H1B 109.2 . . ?
Cl2 C1 H1A 109.2 . . ?
Cl2 C1 H1B 109.2 . . ?
H1A C1 H1B 107.9 . . ?
H38C C38A H38D 107.2 . . ?
C39A C38A H38C 107.9 . . ?
C39A C38A H38D 107.9 . . ?
C25A C38A H38C 107.9 . . ?
C25A C38A H38D 107.9 . . ?
C25A C38A C39A 117.8(16) . . ?
C40A C39A C38A 119.8(7) . . ?
C44A C39A C38A 121.0(8) . . ?
C44A C39A C40A 119.2(5) . . ?
C39A C40A H40A 119.6 . . ?
C41A C40A C39A 120.8(6) . . ?
C41A C40A H40A 119.6 . . ?
C40A C41A H41A 120.8 . . ?
C42A C41A C40A 118.4(7) . . ?
C42A C41A H41A 120.8 . . ?
C41A C42A H42A 119.0 . . ?
C43A C42A C41A 122.1(6) . . ?
C43A C42A H42A 119.0 . . ?
C42A C43A H43A 120.2 . . ?
C42A C43A C44A 119.6(6) . . ?
C44A C43A H43A 120.2 . . ?
C39A C44A C43A 119.8(6) . . ?
C39A C44A H44A 120.1 . . ?
C43A C44A H44A 120.1 . . ?
N4 C25A C26 113(4) . . ?
N4 C25A C38A 110(2) . . ?
N4 C25A H25A 109.1 . . ?
C26 C25A C38A 107(4) . . ?
C26 C25A H25A 109.1 . . ?
C38A C25A H25A 109.1 . . ?

loop_
_geom_bond_atom_site_label_1
_geom_bond_atom_site_label_2
_geom_bond_distance
_geom_bond_site_symmetry_2
_geom_bond_publ_flag
O2 C12 1.3817(19) . ?
O2 C13 1.420(2) . ?
O1 C2 1.237(2) . ?
N3 H3 0.8800 . ?
N3 C8 1.3808(18) . ?
N3 C9 1.390(2) . ?
N1 H1 0.8800 . ?
N1 C3 1.4566(19) . ?
N1 C2 1.346(2) . ?
N2 C4 1.3409(19) . ?
N2 C5 1.352(2) . ?
C20 H20 0.9500 . ?
C20 C19 1.387(3) . ?
C20 C21 1.384(3) . ?
C19 H19 0.9500 . ?
C19 C18 1.391(3) . ?
C18 H18 0.9500 . ?
C18 C17 1.399(2) . ?
C17 C16 1.507(2) . ?
C17 C22 1.390(2) . ?
C16 H16A 0.9900 . ?
C16 H16B 0.9900 . ?
C16 C3 1.546(2) . ?
C3 H3A 1.0000 . ?
C3 C4 1.515(2) . ?
C4 C8 1.397(2) . ?
C8 C7 1.416(2) . ?
C7 C10 1.440(2) . ?
C7 C6 1.391(2) . ?
C10 C11 1.395(2) . ?
C10 C9 1.412(2) . ?
C11 H11 0.9500 . ?
C11 C12 1.391(2) . ?
C12 C14 1.405(2) . ?
C13 H13A 0.9800 . ?
C13 H13B 0.9800 . ?
C13 H13C 0.9800 . ?
C9 C15 1.393(2) . ?
C2 C23 1.509(2) . ?
C23 H23A 0.9800 . ?
C23 H23B 0.9800 . ?
C23 H23C 0.9800 . ?
C21 H21 0.9500 . ?
C21 C22 1.394(3) . ?
C22 H22 0.9500 . ?
C5 H5 0.9500 . ?
C5 C6 1.382(2) . ?
C6 H6A 0.9500 . ?
C15 H15 0.9500 . ?
C15 C14 1.391(2) . ?
C14 H14 0.9500 . ?
O3 C24 1.242(2) . ?
O4 C34 1.380(2) . ?
O4 C35 1.407(3) . ?
N5 C26 1.340(2) . ?
N5 C27 1.358(3) . ?
N4 H4A 0.8800 . ?
N4 H4B 0.8800 . ?
N4 C25 1.459(11) . ?
N4 C24 1.333(2) . ?
N4 C25A 1.460(18) . ?
N6 H6 0.8800 . ?
N6 C30 1.3830(19) . ?
N6 C31 1.384(2) . ?
C42 H42 0.9500 . ?
C42 C41 1.388(7) . ?
C42 C43 1.372(7) . ?
C41 H41 0.9500 . ?
C41 C40 1.394(5) . ?
C40 H40 0.9500 . ?
C40 C39 1.389(5) . ?
C39 C38 1.471(14) . ?
C39 C44 1.394(4) . ?
C38 H38A 0.9900 . ?
C38 H38B 0.9900 . ?
C38 C25 1.544(16) . ?
C25 H25 1.0000 . ?
C25 C26 1.52(5) . ?
C26 C30 1.401(2) . ?
C26 C25A 1.49(8) . ?
C30 C29 1.417(2) . ?
C29 C32 1.446(2) . ?
C29 C28 1.394(2) . ?
C32 C33 1.401(3) . ?
C32 C31 1.409(2) . ?
C33 H33 0.9500 . ?
C33 C34 1.388(3) . ?
C34 C36 1.411(3) . ?
C35 H35A 0.9800 . ?
C35 H35B 0.9800 . ?
C35 H35C 0.9800 . ?
C36 H36 0.9500 . ?
C36 C37 1.374(3) . ?
C37 H37 0.9500 . ?
C37 C31 1.403(2) . ?
C27 H27 0.9500 . ?
C27 C28 1.383(3) . ?
C28 H28 0.9500 . ?
C43 H43 0.9500 . ?
C43 C44 1.400(4) . ?
C44 H44 0.9500 . ?
C24 C45 1.507(3) . ?
C45 H45A 0.9800 . ?
C45 H45B 0.9800 . ?
C45 H45C 0.9800 . ?
Cl1 C1 1.756(4) . ?
Cl2 C1 1.768(4) . ?
C1 H1A 0.9900 . ?
C1 H1B 0.9900 . ?
C38A H38C 0.9900 . ?
C38A H38D 0.9900 . ?
C38A C39A 1.59(3) . ?
C38A C25A 1.56(2) . ?
C39A C40A 1.410(8) . ?
C39A C44A 1.372(7) . ?
C40A H40A 0.9500 . ?
C40A C41A 1.398(8) . ?
C41A H41A 0.9500 . ?
C41A C42A 1.388(11) . ?
C42A H42A 0.9500 . ?
C42A C43A 1.350(12) . ?
C43A H43A 0.9500 . ?
C43A C44A 1.433(8) . ?
C44A H44A 0.9500 . ?
C25A H25A 1.0000 . ?

loop_
_geom_torsion_atom_site_label_1
_geom_torsion_atom_site_label_2
_geom_torsion_atom_site_label_3
_geom_torsion_atom_site_label_4
_geom_torsion
_geom_torsion_site_symmetry_1
_geom_torsion_site_symmetry_2
_geom_torsion_site_symmetry_3
_geom_torsion_site_symmetry_4
_geom_torsion_publ_flag
O2 C12 C14 C15 179.59(15) . . . . ?
N3 C8 C7 C10 1.33(16) . . . . ?
N3 C8 C7 C6 -177.11(14) . . . . ?
N3 C9 C15 C14 179.31(15) . . . . ?
N1 C3 C4 N2 33.90(19) . . . . ?
N1 C3 C4 C8 -151.32(13) . . . . ?
N2 C4 C8 N3 177.19(15) . . . . ?
N2 C4 C8 C7 -0.8(2) . . . . ?
N2 C5 C6 C7 0.3(3) . . . . ?
C20 C19 C18 C17 0.8(3) . . . . ?
C20 C21 C22 C17 0.9(3) . . . . ?
C19 C20 C21 C22 0.9(3) . . . . ?
C19 C18 C17 C16 -178.44(17) . . . . ?
C19 C18 C17 C22 1.0(3) . . . . ?
C18 C17 C16 C3 75.95(19) . . . . ?
C18 C17 C22 C21 -1.8(3) . . . . ?
C17 C16 C3 N1 59.37(17) . . . . ?
C17 C16 C3 C4 -177.16(13) . . . . ?
C16 C17 C22 C21 177.60(17) . . . . ?
C16 C3 C4 N2 -87.79(16) . . . . ?
C16 C3 C4 C8 87.00(16) . . . . ?
C3 N1 C2 O1 -0.5(3) . . . . ?
C3 N1 C2 C23 179.11(17) . . . . ?
C3 C4 C8 N3 2.5(2) . . . . ?
C3 C4 C8 C7 -175.52(13) . . . . ?
C4 N2 C5 C6 0.2(3) . . . . ?
C4 C8 C7 C10 179.71(13) . . . . ?
C4 C8 C7 C6 1.3(2) . . . . ?
C8 N3 C9 C10 0.29(17) . . . . ?
C8 N3 C9 C15 179.42(15) . . . . ?
C8 C7 C10 C11 178.83(16) . . . . ?
C8 C7 C10 C9 -1.11(16) . . . . ?
C8 C7 C6 C5 -1.0(2) . . . . ?
C7 C10 C11 C12 -179.60(16) . . . . ?
C7 C10 C9 N3 0.52(16) . . . . ?
C7 C10 C9 C15 -178.70(14) . . . . ?
C10 C7 C6 C5 -178.89(17) . . . . ?
C10 C11 C12 O2 179.98(14) . . . . ?
C10 C11 C12 C14 -1.7(2) . . . . ?
C10 C9 C15 C14 -1.6(2) . . . . ?
C11 C10 C9 N3 -179.43(14) . . . . ?
C11 C10 C9 C15 1.3(2) . . . . ?
C11 C12 C14 C15 1.4(2) . . . . ?
C13 O2 C12 C11 175.82(15) . . . . ?
C13 O2 C12 C14 -2.5(2) . . . . ?
C9 N3 C8 C4 -179.19(15) . . . . ?
C9 N3 C8 C7 -1.01(17) . . . . ?
C9 C10 C11 C12 0.3(2) . . . . ?
C9 C15 C14 C12 0.3(2) . . . . ?
C2 N1 C3 C16 -146.98(16) . . . . ?
C2 N1 C3 C4 91.76(19) . . . . ?
C21 C20 C19 C18 -1.7(3) . . . . ?
C22 C17 C16 C3 -103.45(18) . . . . ?
C5 N2 C4 C3 174.99(14) . . . . ?
C5 N2 C4 C8 0.1(2) . . . . ?
C6 C7 C10 C11 -3.1(3) . . . . ?
C6 C7 C10 C9 176.96(17) . . . . ?
O4 C34 C36 C37 -179.23(16) . . . . ?
N5 C26 C30 N6 -178.50(15) . . . . ?
N5 C26 C30 C29 1.6(2) . . . . ?
N5 C26 C25A N4 55(3) . . . . ?
N5 C26 C25A C38A -66(3) . . . . ?
N5 C27 C28 C29 0.8(3) . . . . ?
N4 C25 C26 N5 48.7(19) . . . . ?
N4 C25 C26 C30 -131.7(15) . . . . ?
N6 C30 C29 C32 0.41(17) . . . . ?
N6 C30 C29 C28 178.66(14) . . . . ?
C42 C41 C40 C39 0.6(6) . . . . ?
C42 C43 C44 C39 0.7(5) . . . . ?
C41 C42 C43 C44 -1.4(6) . . . . ?
C41 C40 C39 C38 174.6(6) . . . . ?
C41 C40 C39 C44 -1.3(5) . . . . ?
C40 C39 C38 C25 127(2) . . . . ?
C40 C39 C44 C43 0.7(4) . . . . ?
C39 C38 C25 N4 172.0(19) . . . . ?
C39 C38 C25 C26 -65(3) . . . . ?
C38 C39 C44 C43 -175.2(6) . . . . ?
C38 C25 C26 N5 -70.3(18) . . . . ?
C38 C25 C26 C30 109.3(19) . . . . ?
C25 N4 C24 O3 -1(3) . . . . ?
C25 N4 C24 C45 177(2) . . . . ?
C25 C26 C30 N6 1.9(7) . . . . ?
C25 C26 C30 C29 -178.0(7) . . . . ?
C26 N5 C27 C28 -0.7(3) . . . . ?
C26 C30 C29 C32 -179.68(13) . . . . ?
C26 C30 C29 C28 -1.4(2) . . . . ?
C30 N6 C31 C32 1.00(17) . . . . ?
C30 N6 C31 C37 179.74(15) . . . . ?
C30 C26 C25A N4 -128(3) . . . . ?
C30 C26 C25A C38A 111(3) . . . . ?
C30 C29 C32 C33 179.95(17) . . . . ?
C30 C29 C32 C31 0.19(16) . . . . ?
C30 C29 C28 C27 0.3(2) . . . . ?
C29 C32 C33 C34 -179.79(16) . . . . ?
C29 C32 C31 N6 -0.73(17) . . . . ?
C29 C32 C31 C37 -179.58(14) . . . . ?
C32 C29 C28 C27 177.88(17) . . . . ?
C32 C33 C34 O4 179.54(16) . . . . ?
C32 C33 C34 C36 -0.7(2) . . . . ?
C33 C32 C31 N6 179.47(14) . . . . ?
C33 C32 C31 C37 0.6(2) . . . . ?
C33 C34 C36 C37 1.0(3) . . . . ?
C34 C36 C37 C31 -0.4(3) . . . . ?
C35 O4 C34 C33 -4.7(3) . . . . ?
C35 O4 C34 C36 175.56(18) . . . . ?
C36 C37 C31 N6 -178.98(16) . . . . ?
C36 C37 C31 C32 -0.4(2) . . . . ?
C31 N6 C30 C26 179.24(15) . . . . ?
C31 N6 C30 C29 -0.87(17) . . . . ?
C31 C32 C33 C34 -0.1(2) . . . . ?
C27 N5 C26 C25 179.0(7) . . . . ?
C27 N5 C26 C30 -0.6(2) . . . . ?
C27 N5 C26 C25A 177.1(11) . . . . ?
C28 C29 C32 C33 2.2(3) . . . . ?
C28 C29 C32 C31 -177.62(17) . . . . ?
C43 C42 C41 C40 0.7(7) . . . . ?
C44 C39 C38 C25 -57(2) . . . . ?
C24 N4 C25 C38 -165.6(14) . . . . ?
C24 N4 C25 C26 70(3) . . . . ?
C24 N4 C25A C26 64(5) . . . . ?
C24 N4 C25A C38A -177(3) . . . . ?
C38A C39A C40A C41A 177.2(11) . . . . ?
C38A C39A C44A C43A -176.4(11) . . . . ?
C39A C38A C25A N4 -180(3) . . . . ?
C39A C38A C25A C26 -57(5) . . . . ?
C39A C40A C41A C42A -0.7(10) . . . . ?
C40A C39A C44A C43A 3.3(7) . . . . ?
C40A C41A C42A C43A 3.2(11) . . . . ?
C41A C42A C43A C44A -2.5(10) . . . . ?
C42A C43A C44A C39A -0.9(9) . . . . ?
C44A C39A C40A C41A -2.5(8) . . . . ?
C25A N4 C24 O3 2(4) . . . . ?
C25A N4 C24 C45 180(4) . . . . ?
C25A C26 C30 N6 4.0(12) . . . . ?
C25A C26 C30 C29 -175.9(12) . . . . ?
C25A C38A C39A C40A 107(4) . . . . ?
C25A C38A C39A C44A -73(4) . . . . ?
